data_7215492
loop_
_publ_author_name
'Martin, Lee'
'Wallis, John D.'
'Guziak, Milena A.'
'Oxspring, Jack'
'Lopez, Jordan R.'
'Nakatsuji, Shin'ichi'
'Yamada, Jun'ichi'
'Akutsu, Hiroki'

_publ_section_title
;
 Stereoisomeric semiconducting radical cation salts of chiral
 bis(2-hydroxypropylthio)ethylenedithioTTF with tetrafluoroborate anions
;
_journal_issue 24
_journal_name_full CrystEngComm
_journal_page_first 5424
_journal_paper_doi 10.1039/c4ce00116h
_journal_volume 16
_journal_year 2014
_chemical_absolute_configuration rmad
_chemical_formula_moiety 'C14 H18 O2 S8, B F4 '
_chemical_formula_sum 'C14 H18 B F4 O2 S8'
_chemical_formula_weight 561.58
_space_group_IT_number 20
_symmetry_cell_setting orthorhombic
_symmetry_Int_Tables_number 20
_symmetry_space_group_name_Hall 'C 2c 2'
_symmetry_space_group_name_H-M 'C 2 2 21'
_atom_sites_solution_hydrogens geom
_atom_sites_solution_primary direct
_atom_sites_solution_secondary difmap
_cell_angle_alpha 90.0000
_cell_angle_beta 90.0000
_cell_angle_gamma 90.0000
_cell_formula_units_Z 8
_cell_length_a 7.8100(13)
_cell_length_b 21.238(4)
_cell_length_c 26.989(5)
_cell_measurement_reflns_used 7466
_cell_measurement_temperature 293
_cell_measurement_theta_max 30.19
_cell_measurement_theta_min 1.51
_cell_volume 4476.6(14)
_computing_cell_refinement CrystalClear
_computing_data_collection 'CrystalClear (Rigaku Inc., 2008)'
_computing_data_reduction CrystalClear
_computing_molecular_graphics 'CrystalStructure 4.0'
_computing_publication_material 'CrystalStructure 4.0 (Rigaku, 2010)'
_computing_structure_refinement 'SHELXL97 (Sheldrick, 2008)'
_computing_structure_solution 'Il Milione (Burla, et al., 2007)'
_diffrn_ambient_temperature 293
_diffrn_detector_area_resol_mean 7.314
_diffrn_measured_fraction_theta_full 0.999
_diffrn_measured_fraction_theta_max 0.999
_diffrn_measurement_device_type 'Rigaku Mercury70'
_diffrn_measurement_method \w
_diffrn_radiation_type 'Mo K\a'
_diffrn_radiation_wavelength 0.71075
_diffrn_reflns_av_R_equivalents 0.0307
_diffrn_reflns_limit_h_max 10
_diffrn_reflns_limit_h_min -7
_diffrn_reflns_limit_k_max 27
_diffrn_reflns_limit_k_min -22
_diffrn_reflns_limit_l_max 34
_diffrn_reflns_limit_l_min -34
_diffrn_reflns_number 16411
_diffrn_reflns_theta_full 27.50
_diffrn_reflns_theta_max 27.50
_diffrn_standards_number 0
_exptl_absorpt_coefficient_mu 0.841
_exptl_absorpt_correction_T_max 0.983
_exptl_absorpt_correction_T_min 0.799
_exptl_absorpt_correction_type numerical
_exptl_absorpt_process_details 'NUMABS (Rigaku, 1999)'
_exptl_crystal_colour black
_exptl_crystal_density_diffrn 1.666
_exptl_crystal_density_method 'not measured'
_exptl_crystal_description platelet
_exptl_crystal_F_000 2296.00
_exptl_crystal_size_max 0.450
_exptl_crystal_size_mid 0.100
_exptl_crystal_size_min 0.020
_refine_diff_density_max 0.460
_refine_diff_density_min -0.390
_refine_ls_abs_structure_details 'Flack, H. D. (1983), Acta Cryst. A39, 876-881.  2269 Friedel Pairs'
_refine_ls_abs_structure_Flack -0.08(13)
_refine_ls_extinction_method none
_refine_ls_goodness_of_fit_ref 1.044
_refine_ls_hydrogen_treatment constr
_refine_ls_number_parameters 307
_refine_ls_number_reflns 5144
_refine_ls_number_restraints 82
_refine_ls_R_factor_gt 0.0486
_refine_ls_shift/su_max 0.000
_refine_ls_structure_factor_coef Fsqd
_refine_ls_weighting_details 'w = 1/[\s^2^(Fo^2^)+(0.0580P)^2^+3.1049P] where P=(Fo^2^+2Fc^2^)/3'
_refine_ls_weighting_scheme calc
_refine_ls_wR_factor_ref 0.1232
_reflns_number_gt 4287
_reflns_number_total 5151
_reflns_threshold_expression F^2^>2.0\s(F^2^)
_cod_data_source_file c4ce00116h1.cif
_cod_data_source_block V120404a
_cod_depositor_comments 'Adding full bibliography for 7215492--7215494.cif.'
_cod_original_cell_volume 4476.6(13)
_cod_database_code 7215492

loop_
_symmetry_equiv_pos_site_id
_symmetry_equiv_pos_as_xyz
1 +X,+Y,+Z
2 +X,-Y,-Z
3 -X,+Y,1/2-Z
4 -X,-Y,1/2+Z
5 1/2+X,1/2+Y,+Z
6 1/2+X,1/2-Y,-Z
7 1/2-X,1/2+Y,1/2-Z
8 1/2-X,1/2-Y,1/2+Z

loop_
_atom_site_label
_atom_site_type_symbol
_atom_site_fract_x
_atom_site_fract_y
_atom_site_fract_z
_atom_site_U_iso_or_equiv
_atom_site_adp_type
_atom_site_occupancy
_atom_site_symmetry_multiplicity
_atom_site_calc_flag
_atom_site_refinement_flags
S1 S 0.49301(16) 0.33578(5) 0.08590(4) 0.0592(3) Uani 1.0 8 d .
S2 S 0.4810(3) 0.16981(6) 0.08152(5) 0.0787(5) Uani 1.0 8 d .
S3 S 0.36606(13) 0.31806(4) 0.18726(3) 0.0442(3) Uani 1.0 8 d .
S4 S 0.36779(15) 0.18079(5) 0.18419(4) 0.0528(3) Uani 1.0 8 d .
S5 S 0.18251(13) 0.31118(5) 0.29629(3) 0.0442(3) Uani 1.0 8 d .
S6 S 0.19782(15) 0.17432(5) 0.29002(4) 0.0520(3) Uani 1.0 8 d .
S7 S 0.01000(15) 0.30576(5) 0.39719(4) 0.0535(3) Uani 1.0 8 d .
S8 S 0.02829(17) 0.15780(5) 0.39042(4) 0.0582(3) Uani 1.0 8 d .
F1 F 0.366(2) 0.0366(9) 0.2527(12) 0.162(8) Uani 0.365(16) 8 d .
F2 F 0.427(4) 0.0321(9) 0.2852(8) 0.173(10) Uani 0.43(3) 8 d .
F3 F 0.4257(17) -0.0547(4) 0.2671(6) 0.207(8) Uani 0.590(16) 8 d .
F4 F 0.402(3) -0.0060(10) 0.2123(6) 0.239(10) Uani 0.62(3) 8 d .
F5 F 0.094(3) 0.0469(14) 0.4940(8) 0.202(9) Uani 0.380(15) 8 d .
F6 F 0.104(3) 0.0095(17) 0.5250(10) 0.153(10) Uani 0.260(16) 8 d .
F7 F -0.0900(12) 0.0173(5) 0.5429(3) 0.153(5) Uani 0.685(16) 8 d .
F8 F -0.1237(14) 0.0578(6) 0.4856(6) 0.230(8) Uani 0.675(19) 8 d .
O1 O 0.0152(14) 0.40335(18) 0.47210(14) 0.186(4) Uani 1.0 8 d .
O2 O -0.0733(5) 0.07787(16) 0.29888(12) 0.0704(9) Uani 1.0 8 d .
C1 C 0.5011(12) 0.2848(3) 0.03349(19) 0.104(3) Uani 1.0 8 d .
C2 C 0.5770(11) 0.2233(3) 0.03987(19) 0.102(3) Uani 1.0 8 d .
C3 C 0.4343(5) 0.28323(19) 0.13216(13) 0.0444(9) Uani 1.0 8 d .
C4 C 0.4331(6) 0.2196(2) 0.13110(15) 0.0503(10) Uani 1.0 8 d .
C5 C 0.3205(5) 0.24864(18) 0.21659(13) 0.0440(8) Uani 1.0 8 d .
C6 C 0.2443(5) 0.2458(2) 0.26350(13) 0.0453(8) Uani 1.0 8 d .
C7 C 0.1024(5) 0.26954(18) 0.34628(13) 0.0424(9) Uani 1.0 8 d .
C8 C 0.1072(6) 0.20467(19) 0.34299(14) 0.0463(9) Uani 1.0 8 d .
C9 C 0.0492(6) 0.38844(18) 0.38680(16) 0.0542(10) Uani 1.0 8 d .
C10 C -0.0423(7) 0.4255(3) 0.42584(19) 0.0715(14) Uani 1.0 8 d .
C11 C -0.0105(8) 0.4952(2) 0.4205(2) 0.0741(14) Uani 1.0 8 d .
C12 C 0.0881(7) 0.0783(2) 0.37270(17) 0.0585(11) Uani 1.0 8 d .
C13 C -0.0481(7) 0.0440(2) 0.34365(17) 0.0622(12) Uani 1.0 8 d .
C14 C 0.0067(11) -0.0231(3) 0.3341(3) 0.106(3) Uani 1.0 8 d .
B1 B 0.5000 -0.0025(5) 0.2500 0.099(4) Uani 1.0 4 d .
B2 B -0.0370(17) 0.0000 0.5000 0.145(6) Uani 1.0 4 d .
H1 H -0.0354 0.4220 0.4943 0.2233 Uiso 1.0 8 calc R
H1A H 0.3849 0.2788 0.0217 0.1243 Uiso 1.0 8 calc R
H1B H 0.5636 0.3063 0.0075 0.1243 Uiso 1.0 8 calc R
H2 H -0.1497 0.0611 0.2828 0.0845 Uiso 1.0 8 calc R
H2A H 0.6946 0.2294 0.0504 0.1229 Uiso 1.0 8 calc R
H2B H 0.5807 0.2032 0.0076 0.1229 Uiso 1.0 8 calc R
H9A H 0.1712 0.3969 0.3883 0.0650 Uiso 1.0 8 calc R
H9B H 0.0081 0.4005 0.3542 0.0650 Uiso 1.0 8 calc R
H10 H -0.1656 0.4175 0.4230 0.0858 Uiso 1.0 8 calc R
H11A H -0.0488 0.5090 0.3885 0.0889 Uiso 1.0 8 calc R
H11B H 0.1098 0.5036 0.4239 0.0889 Uiso 1.0 8 calc R
H11C H -0.0722 0.5175 0.4458 0.0889 Uiso 1.0 8 calc R
H12A H 0.1917 0.0800 0.3530 0.0702 Uiso 1.0 8 calc R
H12B H 0.1135 0.0543 0.4024 0.0702 Uiso 1.0 8 calc R
H13 H -0.1550 0.0440 0.3627 0.0747 Uiso 1.0 8 calc R
H14A H 0.0958 -0.0236 0.3096 0.1273 Uiso 1.0 8 calc R
H14B H -0.0894 -0.0470 0.3223 0.1273 Uiso 1.0 8 calc R
H14C H 0.0486 -0.0414 0.3642 0.1273 Uiso 1.0 8 calc R

loop_
_atom_site_aniso_label
_atom_site_aniso_U_11
_atom_site_aniso_U_22
_atom_site_aniso_U_33
_atom_site_aniso_U_12
_atom_site_aniso_U_13
_atom_site_aniso_U_23
S1 0.0675(7) 0.0620(7) 0.0481(6) 0.0017(6) 0.0126(5) 0.0096(5)
S2 0.1000(11) 0.0657(8) 0.0704(8) -0.0119(8) 0.0314(8) -0.0275(7)
S3 0.0527(6) 0.0380(5) 0.0419(5) 0.0006(4) 0.0028(4) 0.0010(4)
S4 0.0646(7) 0.0380(5) 0.0558(6) -0.0084(5) 0.0112(6) -0.0064(5)
S5 0.0510(5) 0.0393(5) 0.0423(5) 0.0008(5) 0.0025(4) 0.0015(4)
S6 0.0720(7) 0.0382(5) 0.0458(5) -0.0107(5) 0.0130(5) -0.0026(4)
S7 0.0654(6) 0.0499(6) 0.0452(5) 0.0010(6) 0.0111(5) -0.0019(5)
S8 0.0763(8) 0.0542(6) 0.0442(5) -0.0123(6) 0.0094(6) 0.0046(5)
F1 0.126(10) 0.164(12) 0.197(17) 0.083(9) -0.051(11) -0.010(14)
F2 0.204(19) 0.184(14) 0.130(13) 0.029(13) 0.049(13) -0.053(11)
F3 0.240(16) 0.099(7) 0.282(18) -0.015(7) 0.025(12) 0.014(8)
F4 0.274(17) 0.278(18) 0.164(11) 0.032(14) -0.114(11) -0.035(11)
F5 0.141(13) 0.37(3) 0.095(11) -0.080(15) 0.007(10) -0.038(16)
F6 0.114(13) 0.23(2) 0.114(14) -0.074(13) -0.061(11) 0.053(15)
F7 0.179(9) 0.187(9) 0.092(6) 0.014(7) 0.036(5) -0.019(5)
F8 0.156(10) 0.257(15) 0.277(15) -0.021(9) 0.012(9) 0.047(13)
O1 0.441(12) 0.059(3) 0.058(3) 0.004(5) 0.069(5) -0.0009(19)
O2 0.074(2) 0.070(2) 0.067(2) -0.0042(17) 0.0007(18) 0.0024(17)
C1 0.152(7) 0.107(5) 0.052(3) 0.002(5) -0.012(4) -0.010(3)
C2 0.159(7) 0.098(5) 0.050(3) -0.007(5) 0.029(4) -0.012(3)
C3 0.043(2) 0.050(3) 0.0404(19) -0.0017(18) 0.0055(17) -0.0018(18)
C4 0.046(3) 0.054(3) 0.052(3) -0.0070(19) 0.0048(19) -0.009(2)
C5 0.0434(18) 0.0403(19) 0.048(2) -0.0075(19) 0.0035(15) -0.0026(18)
C6 0.050(2) 0.041(2) 0.0453(19) -0.0017(18) 0.0021(16) 0.0017(17)
C7 0.044(2) 0.044(2) 0.0393(19) -0.0017(16) -0.0004(16) 0.0023(16)
C8 0.050(3) 0.048(3) 0.041(2) -0.0094(18) -0.0022(17) -0.0021(17)
C9 0.062(3) 0.047(3) 0.053(3) 0.003(2) 0.006(2) -0.0009(19)
C10 0.076(4) 0.056(3) 0.082(4) -0.002(3) 0.020(3) -0.016(3)
C11 0.091(4) 0.053(3) 0.078(4) 0.016(3) -0.003(4) -0.009(3)
C12 0.064(3) 0.050(3) 0.062(3) -0.002(2) -0.003(3) 0.020(2)
C13 0.068(3) 0.051(3) 0.068(3) -0.007(3) 0.014(3) 0.004(3)
C14 0.154(7) 0.053(3) 0.111(5) 0.004(4) 0.014(6) 0.004(4)
B1 0.136(10) 0.076(7) 0.085(7) 0.0000 -0.036(8) 0.0000
B2 0.079(8) 0.277(17) 0.079(8) 0.0000 0.0000 0.070(10)

loop_
_atom_type_symbol
_atom_type_description
_atom_type_scat_dispersion_real
_atom_type_scat_dispersion_imag
_atom_type_scat_source
C C 0.0033 0.0016
;
International Tables for Crystallography
(1992, Vol. C, Tables 4.2.6.8 and 6.1.1.4)
;
H H 0.0000 0.0000
;
International Tables for Crystallography
(1992, Vol. C, Table 6.1.1.4)
;
B B 0.0013 0.0007
;
International Tables for Crystallography
(1992, Vol. C, Tables 4.2.6.8 and 6.1.1.4)
;
F F 0.0171 0.0103
;
International Tables for Crystallography
(1992, Vol. C, Tables 4.2.6.8 and 6.1.1.4)
;
O O 0.0106 0.0060
;
International Tables for Crystallography
(1992, Vol. C, Tables 4.2.6.8 and 6.1.1.4)
;
S S 0.1246 0.1234
;
International Tables for Crystallography
(1992, Vol. C, Tables 4.2.6.8 and 6.1.1.4)
;

loop_
_geom_angle_atom_site_label_1
_geom_angle_atom_site_label_2
_geom_angle_atom_site_label_3
_geom_angle
_geom_angle_publ_flag
_geom_angle_site_symmetry_1
_geom_angle_site_symmetry_3
C1 S1 C3 100.9(3) yes . .
C2 S2 C4 100.9(3) yes . .
C3 S3 C5 95.31(19) yes . .
C4 S4 C5 94.9(2) yes . .
C6 S5 C7 95.16(19) yes . .
C6 S6 C8 95.87(19) yes . .
C7 S7 C9 103.8(2) yes . .
C8 S8 C12 104.4(2) yes . .
F2 F1 F4 120(2) yes . .
F2 F1 B1 67.1(17) yes . .
F4 F1 B1 54.4(12) yes . .
F1 F2 F4 120(3) yes . 3_655
F1 F2 B1 68.6(17) yes . .
F4 F2 B1 51.7(10) yes 3_655 .
F3 F3 F4 66.7(9) yes 3_655 3_655
F3 F3 B1 56.2(7) yes 3_655 .
F4 F3 B1 45.5(7) yes 3_655 .
F1 F4 F2 79.1(14) yes . 3_655
F1 F4 F3 105.9(14) yes . 3_655
F1 F4 B1 58.6(12) yes . .
F2 F4 F3 69.0(11) yes 3_655 3_655
F2 F4 B1 54.7(11) yes 3_655 .
F3 F4 B1 48.1(9) yes 3_655 .
F6 F5 F6 69(3) yes . 2_556
F6 F5 F8 104.5(19) yes . .
F6 F5 B2 59.3(18) yes . .
F6 F5 F8 97.4(18) yes 2_556 .
F6 F5 B2 56.6(16) yes 2_556 .
F8 F5 B2 53.7(9) yes . .
F5 F6 F5 110(3) yes . 2_556
F5 F6 F6 60(3) yes . 2_556
F5 F6 F7 95(2) yes . .
F5 F6 B2 71.2(18) yes . .
F5 F6 F6 50(2) yes 2_556 2_556
F5 F6 F7 99.1(19) yes 2_556 .
F5 F6 B2 66.8(17) yes 2_556 .
F6 F6 F7 108.7(18) yes 2_556 .
F6 F6 B2 57.4(14) yes 2_556 .
F7 F6 B2 51.3(9) yes . .
F6 F7 F8 85.8(12) yes . .
F6 F7 F8 85.2(13) yes . 2_556
F6 F7 B2 52.5(12) yes . .
F8 F7 F8 92.0(8) yes . 2_556
F8 F7 B2 53.5(6) yes . .
F8 F7 B2 53.4(6) yes 2_556 .
F5 F8 F7 71.2(10) yes . .
F5 F8 F7 78.1(11) yes . 2_556
F5 F8 B2 52.8(11) yes . .
F7 F8 F7 85.6(7) yes . 2_556
F7 F8 B2 45.2(5) yes . .
F7 F8 B2 45.1(5) yes 2_556 .
S1 C1 C2 118.0(5) yes . .
S2 C2 C1 118.9(6) yes . .
S1 C3 S3 114.9(3) yes . .
S1 C3 C4 129.0(3) yes . .
S3 C3 C4 116.1(3) yes . .
S2 C4 S4 114.2(3) yes . .
S2 C4 C3 128.3(4) yes . .
S4 C4 C3 117.4(3) yes . .
S3 C5 S4 116.1(2) yes . .
S3 C5 C6 123.0(3) yes . .
S4 C5 C6 120.8(3) yes . .
S5 C6 S6 116.2(2) yes . .
S5 C6 C5 123.4(4) yes . .
S6 C6 C5 120.4(3) yes . .
S5 C7 S7 122.8(3) yes . .
S5 C7 C8 116.7(3) yes . .
S7 C7 C8 120.3(3) yes . .
S6 C8 S8 123.0(3) yes . .
S6 C8 C7 116.0(3) yes . .
S8 C8 C7 121.0(3) yes . .
S7 C9 C10 108.7(3) yes . .
O1 C10 C9 107.2(5) yes . .
O1 C10 C11 111.1(5) yes . .
C9 C10 C11 111.8(5) yes . .
S8 C12 C13 113.8(4) yes . .
O2 C13 C12 107.2(4) yes . .
O2 C13 C14 111.8(5) yes . .
C12 C13 C14 110.1(5) yes . .
F1 B1 F1 103.5(13) yes . 3_655
F1 B1 F2 44.2(17) yes . .
F1 B1 F2 91.8(16) yes . 3_655
F1 B1 F3 98.9(11) yes . .
F1 B1 F3 151.0(13) yes . 3_655
F1 B1 F4 67.0(16) yes . .
F1 B1 F4 117.5(17) yes . 3_655
F1 B1 F2 91.8(16) yes 3_655 .
F1 B1 F2 44.2(17) yes 3_655 3_655
F1 B1 F3 151.0(13) yes 3_655 .
F1 B1 F3 98.9(11) yes 3_655 3_655
F1 B1 F4 117.5(17) yes 3_655 .
F1 B1 F4 67.0(16) yes 3_655 3_655
F2 B1 F2 112.8(15) yes . 3_655
F2 B1 F3 91.5(11) yes . .
F2 B1 F3 153.2(12) yes . 3_655
F2 B1 F4 110.3(14) yes . .
F2 B1 F4 73.6(14) yes . 3_655
F2 B1 F3 153.2(12) yes 3_655 .
F2 B1 F3 91.5(11) yes 3_655 3_655
F2 B1 F4 73.6(14) yes 3_655 .
F2 B1 F4 110.3(14) yes 3_655 3_655
F3 B1 F3 67.5(9) yes . 3_655
F3 B1 F4 88.0(12) yes . .
F3 B1 F4 86.4(12) yes . 3_655
F3 B1 F4 86.4(12) yes 3_655 .
F3 B1 F4 88.0(12) yes 3_655 3_655
F4 B1 F4 173.3(16) yes . 3_655
F5 B2 F5 89.2(16) yes . 2_556
F5 B2 F6 49.5(17) yes . .
F5 B2 F6 56.6(18) yes . 2_556
F5 B2 F7 97.6(10) yes . .
F5 B2 F7 109.1(10) yes . 2_556
F5 B2 F8 73.6(11) yes . .
F5 B2 F8 161.1(13) yes . 2_556
F5 B2 F6 56.6(18) yes 2_556 .
F5 B2 F6 49.5(17) yes 2_556 2_556
F5 B2 F7 109.1(10) yes 2_556 .
F5 B2 F7 97.6(10) yes 2_556 2_556
F5 B2 F8 161.1(13) yes 2_556 .
F5 B2 F8 73.6(11) yes 2_556 2_556
F6 B2 F6 65.3(17) yes . 2_556
F6 B2 F7 76.2(12) yes . .
F6 B2 F7 141.4(15) yes . 2_556
F6 B2 F8 113.5(16) yes . .
F6 B2 F8 112.7(16) yes . 2_556
F6 B2 F7 141.4(15) yes 2_556 .
F6 B2 F7 76.2(12) yes 2_556 2_556
F6 B2 F8 112.7(16) yes 2_556 .
F6 B2 F8 113.5(16) yes 2_556 2_556
F7 B2 F7 142.4(13) yes . 2_556
F7 B2 F8 81.3(8) yes . .
F7 B2 F8 81.4(8) yes . 2_556
F7 B2 F8 81.4(8) yes 2_556 .
F7 B2 F8 81.3(8) yes 2_556 2_556
F8 B2 F8 124.5(12) yes . 2_556
C10 O1 H1 109.477 no . .
C13 O2 H2 109.457 no . .
S1 C1 H1A 107.812 no . .
S1 C1 H1B 107.821 no . .
C2 C1 H1A 107.806 no . .
C2 C1 H1B 107.801 no . .
H1A C1 H1B 107.139 no . .
S2 C2 H2A 107.585 no . .
S2 C2 H2B 107.586 no . .
C1 C2 H2A 107.586 no . .
C1 C2 H2B 107.591 no . .
H2A C2 H2B 107.044 no . .
S7 C9 H9A 109.939 no . .
S7 C9 H9B 109.930 no . .
C10 C9 H9A 109.959 no . .
C10 C9 H9B 109.949 no . .
H9A C9 H9B 108.336 no . .
O1 C10 H10 108.906 no . .
C9 C10 H10 108.912 no . .
C11 C10 H10 108.920 no . .
C10 C11 H11A 109.469 no . .
C10 C11 H11B 109.473 no . .
C10 C11 H11C 109.474 no . .
H11A C11 H11B 109.480 no . .
H11A C11 H11C 109.470 no . .
H11B C11 H11C 109.462 no . .
S8 C12 H12A 108.808 no . .
S8 C12 H12B 108.803 no . .
C13 C12 H12A 108.798 no . .
C13 C12 H12B 108.795 no . .
H12A C12 H12B 107.665 no . .
O2 C13 H13 109.227 no . .
C12 C13 H13 109.221 no . .
C14 C13 H13 109.231 no . .
C13 C14 H14A 109.481 no . .
C13 C14 H14B 109.475 no . .
C13 C14 H14C 109.470 no . .
H14A C14 H14B 109.469 no . .
H14A C14 H14C 109.461 no . .
H14B C14 H14C 109.471 no . .

loop_
_geom_bond_atom_site_label_1
_geom_bond_atom_site_label_2
_geom_bond_distance
_geom_bond_publ_flag
_geom_bond_site_symmetry_2
S1 C1 1.783(6) yes .
S1 C3 1.736(4) yes .
S2 C2 1.765(7) yes .
S2 C4 1.746(5) yes .
S3 C3 1.744(4) yes .
S3 C5 1.711(4) yes .
S4 C4 1.730(5) yes .
S4 C5 1.726(4) yes .
S5 C6 1.716(5) yes .
S5 C7 1.730(4) yes .
S6 C6 1.716(5) yes .
S6 C8 1.721(4) yes .
S7 C7 1.732(4) yes .
S7 C9 1.804(4) yes .
S8 C8 1.735(4) yes .
S8 C12 1.817(5) yes .
F1 F2 1.00(4) yes .
F1 F4 1.45(4) yes .
F1 B1 1.341(19) yes .
F2 F4 1.56(3) yes 3_655
F2 B1 1.33(3) yes .
F3 F3 1.48(2) yes 3_655
F3 F4 1.79(3) yes 3_655
F3 B1 1.334(14) yes .
F4 B1 1.277(17) yes .
F5 F6 1.15(4) yes .
F5 F6 1.31(5) yes 2_556
F5 F8 1.73(3) yes .
F5 B2 1.44(3) yes .
F6 F6 1.41(4) yes 2_556
F6 F7 1.60(3) yes .
F6 B2 1.30(3) yes .
F7 F8 1.787(17) yes .
F7 F8 1.790(17) yes 2_556
F7 B2 1.283(9) yes .
F8 B2 1.453(15) yes .
O1 C10 1.408(7) yes .
O2 C13 1.419(6) yes .
C1 C2 1.444(10) yes .
C3 C4 1.352(6) yes .
C5 C6 1.400(5) yes .
C7 C8 1.381(6) yes .
C9 C10 1.497(7) yes .
C10 C11 1.509(7) yes .
C12 C13 1.508(7) yes .
C13 C14 1.511(8) yes .
O1 H1 0.820 no .
O2 H2 0.820 no .
C1 H1A 0.970 no .
C1 H1B 0.970 no .
C2 H2A 0.970 no .
C2 H2B 0.970 no .
C9 H9A 0.970 no .
C9 H9B 0.970 no .
C10 H10 0.980 no .
C11 H11A 0.960 no .
C11 H11B 0.960 no .
C11 H11C 0.960 no .
C12 H12A 0.970 no .
C12 H12B 0.970 no .
C13 H13 0.980 no .
C14 H14A 0.960 no .
C14 H14B 0.960 no .
C14 H14C 0.960 no .

loop_
_geom_contact_atom_site_label_1
_geom_contact_atom_site_label_2
_geom_contact_distance
_geom_contact_publ_flag
_geom_contact_site_symmetry_2
S1 S2 3.5280(18) no .
S3 S5 3.2765(13) no .
S4 S6 3.1527(16) no .
S5 C9 3.121(5) no .
S6 O2 2.956(4) no .
S6 C12 3.143(5) no .
S6 C13 3.666(5) no .
S7 S8 3.1509(16) no .
S7 O1 2.896(4) no .
S8 O2 3.101(4) no .
O2 C8 3.264(6) no .
C1 C4 3.023(7) no .
C2 C3 3.011(7) no .
C8 C13 3.621(6) no .
S1 F5 3.58(3) no 8_554
S1 F7 3.414(10) no 8_554
S1 F8 3.671(14) no 8_554
S1 C14 3.694(6) no 7_555
S2 O1 3.337(4) no 8_554
S3 S5 3.5565(16) no 3_655
S3 C6 3.659(4) no 3_655
S3 C14 3.563(6) no 7_555
S4 S6 3.4660(18) no 3_655
S4 F1 3.58(3) no .
S4 F2 3.64(2) no 3_655
S4 O2 3.206(4) no 3_555
S4 C6 3.616(4) no 3_655
S5 S3 3.5565(16) no 3_655
S5 F3 3.571(11) no 5_455
S5 F3 3.428(11) no 7_555
S5 C3 3.611(4) no 3_655
S6 S4 3.4660(18) no 3_655
S6 F1 3.36(2) no .
S6 F2 3.52(2) no .
S6 O2 3.301(4) no 3_555
S7 C3 3.591(4) no 3_555
S8 F5 3.69(3) no .
S8 F8 3.539(14) no .
F1 S4 3.58(3) no .
F1 S6 3.36(2) no .
F1 O2 2.81(3) no 3_555
F1 C13 3.60(3) no 3_555
F2 S4 3.64(2) no 3_655
F2 S6 3.52(2) no .
F2 C12 3.68(3) no .
F3 S5 3.571(11) no 5_545
F3 S5 3.428(11) no 7_545
F3 C9 3.582(15) no 5_545
F4 O2 3.14(2) no 3_555
F4 C9 3.511(18) no 7_545
F4 C11 3.684(16) no 7_545
F4 C13 3.322(19) no 3_555
F4 C14 3.45(2) no 3_555
F5 S1 3.58(3) no 8_555
F5 S8 3.69(3) no .
F5 O1 3.57(3) no 6_556
F5 C10 3.62(3) no 6_556
F5 C12 3.34(2) no .
F6 C10 3.36(3) no 6_556
F6 C11 3.35(3) no 6_556
F6 C12 3.33(3) no 2_556
F7 S1 3.414(10) no 8_555
F7 O1 3.537(13) no 6_456
F7 C11 3.439(11) no 6_456
F7 C12 3.353(10) no 2_556
F7 C13 3.344(9) no 2_556
F7 C14 3.408(10) no 2_556
F8 S1 3.671(14) no 8_555
F8 S8 3.539(14) no .
F8 O1 3.153(15) no 6_456
F8 C12 3.495(15) no .
O1 S2 3.337(4) no 8_555
O1 F5 3.57(3) no 6_456
O1 F7 3.537(13) no 6_556
O1 F8 3.153(15) no 6_556
O1 C2 3.331(8) no 8_555
O1 C11 3.616(7) no 2_566
O2 S4 3.206(4) no 3_555
O2 S6 3.301(4) no 3_555
O2 F1 2.81(3) no 3_555
O2 F4 3.14(2) no 3_555
O2 O2 2.876(5) no 3_555
C2 O1 3.331(8) no 8_554
C3 S5 3.611(4) no 3_655
C3 S7 3.591(4) no 3_555
C3 C7 3.676(6) no 3_655
C4 C8 3.672(6) no 3_655
C5 C5 3.334(5) no 3_655
C5 C6 3.442(5) no 3_655
C6 S3 3.659(4) no 3_655
C6 S4 3.616(4) no 3_655
C6 C5 3.442(5) no 3_655
C7 C3 3.676(6) no 3_655
C8 C4 3.672(6) no 3_655
C9 F3 3.582(15) no 5_455
C9 F4 3.511(18) no 7_555
C10 F5 3.62(3) no 6_456
C10 F6 3.36(3) no 6_456
C11 F4 3.684(16) no 7_555
C11 F6 3.35(3) no 6_456
C11 F7 3.439(11) no 6_556
C11 O1 3.616(7) no 2_566
C12 F2 3.68(3) no .
C12 F5 3.34(2) no .
C12 F6 3.33(3) no 2_556
C12 F7 3.353(10) no 2_556
C12 F8 3.495(15) no .
C13 F1 3.60(3) no 3_555
C13 F4 3.322(19) no 3_555
C13 F7 3.344(9) no 2_556
C14 S1 3.694(6) no 7_545
C14 S3 3.563(6) no 7_545
C14 F4 3.45(2) no 3_555
C14 F7 3.408(10) no 2_556
S1 H2A 2.9151 no .
S1 H2B 3.5857 no .
S2 H1A 2.9205 no .
S2 H1B 3.5793 no .
S5 H9A 3.0814 no .
S5 H9B 2.8100 no .
S6 H2 3.6312 no .
S6 H12A 2.6260 no .
S7 H1 3.6186 no .
S7 H10 2.8285 no .
S8 H13 2.9077 no .
O1 H9A 2.5718 no .
O1 H9B 3.1823 no .
O1 H11A 3.2206 no .
O1 H11B 2.6015 no .
O1 H11C 2.6162 no .
O2 H12A 2.5331 no .
O2 H12B 3.1917 no .
O2 H14A 2.5436 no .
O2 H14B 2.7287 no .
O2 H14C 3.2302 no .
C3 H1A 3.0076 no .
C3 H1B 3.5477 no .
C3 H2A 3.2104 no .
C4 H1A 3.2313 no .
C4 H2A 2.9932 no .
C4 H2B 3.5441 no .
C7 H9A 2.9826 no .
C7 H9B 2.8845 no .
C8 H12A 2.7410 no .
C8 H12B 3.5735 no .
C9 H1 3.0604 no .
C9 H11A 2.6734 no .
C9 H11B 2.6843 no .
C9 H11C 3.3092 no .
C11 H1 2.5338 no .
C11 H9A 2.6697 no .
C11 H9B 2.6974 no .
C12 H2 3.0780 no .
C12 H14A 2.7540 no .
C12 H14B 3.2932 no .
C12 H14C 2.5699 no .
C14 H2 2.5711 no .
C14 H12A 2.6733 no .
C14 H12B 2.6081 no .
H1 H9A 3.3269 no .
H1 H10 2.1780 no .
H1 H11A 3.4024 no .
H1 H11B 2.8100 no .
H1 H11C 2.4303 no .
H1A H2A 2.7475 no .
H1A H2B 2.2494 no .
H1B H2A 2.2474 no .
H1B H2B 2.1920 no .
H2 H12A 3.2960 no .
H2 H13 2.1880 no .
H2 H14A 2.7273 no .
H2 H14B 2.5753 no .
H2 H14C 3.4608 no .
H9A H10 2.8256 no .
H9A H11A 2.9356 no .
H9A H11B 2.5062 no .
H9A H11C 3.5464 no .
H9B H10 2.3281 no .
H9B H11A 2.5239 no .
H9B H11B 2.9936 no .
H9B H11C 3.5614 no .
H10 H11A 2.3401 no .
H10 H11B 2.8222 no .
H10 H11C 2.3279 no .
H12A H13 2.8265 no .
H12A H14A 2.6032 no .
H12A H14B 3.5754 no .
H12A H14C 2.8275 no .
H12B H13 2.3658 no .
H12B H14A 3.0060 no .
H12B H14B 3.4375 no .
H12B H14C 2.3347 no .
H13 H14A 2.8197 no .
H13 H14B 2.2762 no .
H13 H14C 2.4118 no .
S1 H9A 3.0083 no 3_655
S1 H10 3.1003 no 3_555
S1 H14B 3.5925 no 7_555
S1 H14C 2.9530 no 7_555
S2 H1 3.0859 no 8_554
S2 H11A 3.5486 no 7_545
S2 H11B 3.6040 no 7_545
S2 H11C 3.3935 no 7_545
S2 H12A 3.6462 no 3_655
S3 H9B 3.5857 no 3_555
S3 H14A 3.3774 no 7_555
S3 H14B 3.3651 no 7_555
S3 H14C 3.3593 no 7_555
S4 H2 3.1865 no 3_555
S4 H13 3.5786 no 3_555
S5 H14B 3.5693 no 5_555
S6 H2 3.1270 no 3_555
S7 H2A 3.1549 no 3_655
S7 H2B 3.0689 no 8_555
S8 H1B 3.3280 no 8_555
S8 H2A 3.0905 no 3_655
F1 H2 2.0071 no 3_555
F1 H12A 3.1637 no .
F1 H13 3.5258 no 3_555
F1 H14A 2.9021 no .
F1 H14B 3.4501 no 3_555
F2 H2 3.3597 no 1_655
F2 H2 2.9065 no 3_555
F2 H9B 3.4175 no 5_545
F2 H11A 2.8385 no 5_545
F2 H12A 2.7887 no .
F2 H14A 2.9220 no .
F3 H2 3.5367 no 3_555
F3 H9B 2.6177 no 5_545
F3 H9B 3.4485 no 7_545
F3 H11A 3.5524 no 5_545
F3 H14A 2.8963 no .
F3 H14B 3.5697 no 3_555
F4 H2 2.4341 no 3_555
F4 H9A 3.4567 no 7_545
F4 H9B 2.7683 no 7_545
F4 H11A 2.9704 no 7_545
F4 H11B 3.6824 no 7_545
F4 H13 2.9889 no 3_555
F4 H14A 3.5698 no .
F4 H14B 2.7535 no 3_555
F5 H1 2.9858 no 6_556
F5 H1B 3.3727 no 8_555
F5 H10 3.0183 no 6_556
F5 H11C 2.9797 no 5_545
F5 H11C 3.3619 no 6_556
F5 H12B 2.4822 no .
F5 H12B 3.5292 no 2_556
F6 H1 3.4763 no 5_545
F6 H1 3.2138 no 6_556
F6 H10 2.7597 no 6_556
F6 H11A 3.6019 no 6_556
F6 H11C 3.3161 no 5_545
F6 H11C 2.7128 no 6_556
F6 H12B 3.4423 no .
F6 H12B 2.3850 no 2_556
F6 H14C 3.0960 no 2_556
F7 H9A 3.2003 no 6_456
F7 H11B 2.5490 no 6_456
F7 H12B 2.6498 no 2_556
F7 H13 2.9064 no 2_556
F7 H14B 3.6928 no 2_556
F7 H14C 2.7777 no 2_556
F8 H1 3.2889 no 6_456
F8 H1B 2.9844 no 8_555
F8 H11B 2.9040 no 5_445
F8 H11B 3.4625 no 6_456
F8 H12B 2.9126 no .
F8 H13 3.3405 no .
O1 H2B 2.5699 no 8_555
O1 H11B 3.5115 no 2_566
O1 H11C 2.8629 no 2_566
O2 H2 2.8312 no 3_555
O2 H14A 3.6385 no 3_555
C1 H1A 3.6091 no 6_555
C1 H2A 3.3088 no 6_455
C1 H2B 3.4748 no 6_455
C2 H1 3.3379 no 8_554
C2 H1A 2.9235 no 6_555
C7 H2A 3.3192 no 3_655
C8 H2A 3.3097 no 3_655
C9 H14B 3.5886 no 5_555
C10 H2B 3.5263 no 8_555
C10 H11C 3.6762 no 2_566
C10 H14C 3.6694 no 5_455
C11 H1 2.8990 no 2_566
C11 H11C 3.6481 no 2_566
C11 H12A 3.4614 no 5_455
C11 H12B 3.2306 no 5_455
C11 H13 3.3492 no 5_555
C12 H11A 3.2233 no 5_545
C12 H11C 3.5500 no 5_545
C13 H11B 3.5452 no 5_445
C14 H9A 3.4495 no 5_445
B1 H2 3.1766 no 1_655
B1 H2 3.1766 no 3_555
B1 H9B 3.4877 no 5_545
B1 H9B 3.4877 no 7_545
B1 H14A 3.5705 no .
B1 H14A 3.5705 no 3_655
B2 H11B 3.4399 no 5_445
B2 H11B 3.4399 no 6_456
B2 H12B 3.1065 no .
B2 H12B 3.1065 no 2_556
H1 S2 3.0859 no 8_555
H1 F5 2.9858 no 6_456
H1 F6 3.4763 no 5_455
H1 F6 3.2138 no 6_456
H1 F8 3.2889 no 6_556
H1 C2 3.3379 no 8_555
H1 C11 2.8990 no 2_566
H1 H1 3.3264 no 2_566
H1 H2B 2.7077 no 8_555
H1 H11A 3.4857 no 2_566
H1 H11B 2.9416 no 2_566
H1 H11C 2.0834 no 2_566
H1A C1 3.6091 no 6_455
H1A C2 2.9235 no 6_455
H1A H1B 3.1906 no 6_455
H1A H2A 2.4548 no 6_455
H1A H2B 2.5324 no 6_455
H1B S8 3.3280 no 8_554
H1B F5 3.3727 no 8_554
H1B F8 2.9844 no 8_554
H1B H1A 3.1906 no 6_555
H1B H2A 3.3648 no 6_455
H2 S4 3.1865 no 3_555
H2 S6 3.1270 no 3_555
H2 F1 2.0071 no 3_555
H2 F2 3.3597 no 1_455
H2 F2 2.9065 no 3_555
H2 F3 3.5367 no 3_555
H2 F4 2.4341 no 3_555
H2 O2 2.8312 no 3_555
H2 B1 3.1766 no 1_455
H2 H2 2.9323 no 3_555
H2 H12A 3.6995 no 3_555
H2 H14A 3.1020 no 3_555
H2A S7 3.1549 no 3_655
H2A S8 3.0905 no 3_655
H2A C1 3.3088 no 6_555
H2A C7 3.3192 no 3_655
H2A C8 3.3097 no 3_655
H2A H1A 2.4548 no 6_555
H2A H1B 3.3648 no 6_555
H2A H2B 3.6865 no 6_555
H2B S7 3.0689 no 8_554
H2B O1 2.5699 no 8_554
H2B C1 3.4748 no 6_555
H2B C10 3.5263 no 8_554
H2B H1 2.7077 no 8_554
H2B H1A 2.5324 no 6_555
H2B H2A 3.6865 no 6_455
H2B H10 3.4965 no 8_554
H9A S1 3.0083 no 3_655
H9A F4 3.4567 no 7_555
H9A F7 3.2003 no 6_556
H9A C14 3.4495 no 5_555
H9A H13 3.4746 no 5_555
H9A H14B 2.8449 no 5_555
H9A H14C 3.2907 no 5_555
H9B S3 3.5857 no 3_555
H9B F2 3.4175 no 5_455
H9B F3 2.6177 no 5_455
H9B F3 3.4485 no 7_555
H9B F4 2.7683 no 7_555
H9B B1 3.4877 no 5_455
H9B H14B 3.4453 no 5_555
H10 S1 3.1003 no 3_555
H10 F5 3.0183 no 6_456
H10 F6 2.7597 no 6_456
H10 H2B 3.4965 no 8_555
H10 H12B 3.4245 no 5_455
H10 H14C 2.8745 no 5_455
H11A S2 3.5486 no 7_555
H11A F2 2.8385 no 5_455
H11A F3 3.5524 no 5_455
H11A F4 2.9704 no 7_555
H11A F6 3.6019 no 6_456
H11A C12 3.2233 no 5_455
H11A H1 3.4857 no 2_566
H11A H12A 2.7028 no 5_455
H11A H12B 2.8323 no 5_455
H11A H13 3.2395 no 5_555
H11A H14A 3.5677 no 5_455
H11A H14C 3.3861 no 5_455
H11B S2 3.6040 no 7_555
H11B F4 3.6824 no 7_555
H11B F7 2.5490 no 6_556
H11B F8 2.9040 no 5_555
H11B F8 3.4625 no 6_556
H11B O1 3.5115 no 2_566
H11B C13 3.5452 no 5_555
H11B B2 3.4399 no 5_555
H11B H1 2.9416 no 2_566
H11B H13 2.6156 no 5_555
H11C S2 3.3935 no 7_555
H11C F5 2.9797 no 5_455
H11C F5 3.3619 no 6_456
H11C F6 3.3161 no 5_455
H11C F6 2.7128 no 6_456
H11C O1 2.8629 no 2_566
H11C C10 3.6762 no 2_566
H11C C11 3.6481 no 2_566
H11C C12 3.5500 no 5_455
H11C H1 2.0834 no 2_566
H11C H11C 3.0165 no 2_566
H11C H12A 3.3836 no 5_455
H11C H12B 2.8303 no 5_455
H12A S2 3.6462 no 3_655
H12A F1 3.1637 no .
H12A F2 2.7887 no .
H12A C11 3.4614 no 5_545
H12A H2 3.6995 no 3_555
H12A H11A 2.7028 no 5_545
H12A H11C 3.3836 no 5_545
H12B F5 2.4822 no .
H12B F5 3.5292 no 2_556
H12B F6 3.4423 no .
H12B F6 2.3850 no 2_556
H12B F7 2.6498 no 2_556
H12B F8 2.9126 no .
H12B C11 3.2306 no 5_545
H12B B2 3.1065 no .
H12B H10 3.4245 no 5_545
H12B H11A 2.8323 no 5_545
H12B H11C 2.8303 no 5_545
H13 S4 3.5786 no 3_555
H13 F1 3.5258 no 3_555
H13 F4 2.9889 no 3_555
H13 F7 2.9064 no 2_556
H13 F8 3.3405 no .
H13 C11 3.3492 no 5_445
H13 H9A 3.4746 no 5_445
H13 H11A 3.2395 no 5_445
H13 H11B 2.6156 no 5_445
H14A S3 3.3774 no 7_545
H14A F1 2.9021 no .
H14A F2 2.9220 no .
H14A F3 2.8963 no .
H14A F4 3.5698 no .
H14A O2 3.6385 no 3_555
H14A B1 3.5705 no .
H14A H2 3.1020 no 3_555
H14A H11A 3.5677 no 5_545
H14A H14A 3.5463 no 3_555
H14A H14B 3.5934 no 3_555
H14B S1 3.5925 no 7_545
H14B S3 3.3651 no 7_545
H14B S5 3.5693 no 5_445
H14B F1 3.4501 no 3_555
H14B F3 3.5697 no 3_555
H14B F4 2.7535 no 3_555
H14B F7 3.6928 no 2_556
H14B C9 3.5886 no 5_445
H14B H9A 2.8449 no 5_445
H14B H9B 3.4453 no 5_445
H14B H14A 3.5934 no 3_555
H14C S1 2.9530 no 7_545
H14C S3 3.3593 no 7_545
H14C F6 3.0960 no 2_556
H14C F7 2.7777 no 2_556
H14C C10 3.6694 no 5_545
H14C H9A 3.2907 no 5_445
H14C H10 2.8745 no 5_545
H14C H11A 3.3861 no 5_545

loop_
_geom_hbond_atom_site_label_D
_geom_hbond_atom_site_label_H
_geom_hbond_atom_site_label_A
_geom_hbond_site_symmetry_A
_geom_hbond_distance_DA
_geom_hbond_distance_DH
_geom_hbond_distance_HA
_geom_hbond_angle_DHA
_geom_hbond_publ_flag
O2 H2 F1 3_555 2.81(3) 0.820 2.007 167.7 no

loop_
_geom_torsion_atom_site_label_1
_geom_torsion_atom_site_label_2
_geom_torsion_atom_site_label_3
_geom_torsion_atom_site_label_4
_geom_torsion
_geom_torsion_publ_flag
_geom_torsion_site_symmetry_1
_geom_torsion_site_symmetry_3
_geom_torsion_site_symmetry_4
C1 S1 C3 S3 -166.3(4) no . . .
C1 S1 C3 C4 13.1(5) no . . .
C3 S1 C1 C2 -41.7(6) no . . .
C2 S2 C4 S4 -169.8(4) no . . .
C2 S2 C4 C3 13.1(5) no . . .
C4 S2 C2 C1 -42.3(5) no . . .
C3 S3 C5 S4 3.3(3) no . . .
C3 S3 C5 C6 -174.8(3) no . . .
C5 S3 C3 S1 178.1(3) no . . .
C5 S3 C3 C4 -1.4(3) no . . .
C4 S4 C5 S3 -3.7(3) no . . .
C4 S4 C5 C6 174.4(3) no . . .
C5 S4 C4 S2 -174.7(3) no . . .
C5 S4 C4 C3 2.7(3) no . . .
C6 S5 C7 S7 -179.2(3) no . . .
C6 S5 C7 C8 -2.4(3) no . . .
C7 S5 C6 S6 2.3(3) no . . .
C7 S5 C6 C5 179.1(3) no . . .
C6 S6 C8 S8 -179.1(3) no . . .
C6 S6 C8 C7 -0.0(3) no . . .
C8 S6 C6 S5 -1.6(3) no . . .
C8 S6 C6 C5 -178.5(3) no . . .
C7 S7 C9 C10 173.8(3) no . . .
C9 S7 C7 S5 -7.5(3) no . . .
C9 S7 C7 C8 175.8(3) no . . .
C8 S8 C12 C13 -92.8(3) no . . .
C12 S8 C8 S6 6.3(4) no . . .
C12 S8 C8 C7 -172.8(3) no . . .
F2 F1 F4 F2 -69(3) no . . 3_655
F2 F1 F4 F3 -5(3) no . . 3_655
F2 F1 F4 B1 -14(3) no . . .
F4 F1 F2 F4 19(4) no . . 3_655
F4 F1 F2 B1 12.2(19) no . . .
F2 F1 B1 F1 -78.5(17) no . . 3_655
F2 F1 B1 F2 0.0(14) no . . .
F2 F1 B1 F2 -121.6(17) no . . 3_655
F2 F1 B1 F3 83.0(16) no . . .
F2 F1 B1 F3 142(3) no . . 3_655
F2 F1 B1 F4 167.0(19) no . . .
F2 F1 B1 F4 -7.6(19) no . . 3_655
B1 F1 F2 F4 6.4(16) no . . 3_655
B1 F1 F2 B1 0.0(4) no . . .
F4 F1 B1 F1 114.5(10) no . . 3_655
F4 F1 B1 F2 -167.0(16) no . . .
F4 F1 B1 F2 71.4(10) no . . 3_655
F4 F1 B1 F3 -84.0(12) no . . .
F4 F1 B1 F3 -25(3) no . . 3_655
F4 F1 B1 F4 0.0(9) no . . .
F4 F1 B1 F4 -174.6(13) no . . 3_655
B1 F1 F4 F2 -55.1(8) no . . 3_655
B1 F1 F4 F3 9.2(10) no . . 3_655
B1 F1 F4 B1 0.0(4) no . . .
F1 F2 F4 F1 52(3) no . 3_655 3_655
F1 F2 F4 F3 -60(3) no . 3_655 .
F1 F2 F4 B1 -8(2) no . 3_655 .
F1 F2 B1 F1 0.0(12) no . . .
F1 F2 B1 F1 107.5(16) no . . 3_655
F1 F2 B1 F2 67.4(18) no . . 3_655
F1 F2 B1 F3 -101.2(15) no . . .
F1 F2 B1 F3 -138(2) no . . 3_655
F1 F2 B1 F4 -12.8(18) no . . .
F1 F2 B1 F4 172.9(18) no . . 3_655
F4 F2 B1 F1 -172.9(16) no 3_655 . .
F4 F2 B1 F1 -65.4(10) no 3_655 . 3_655
F4 F2 B1 F2 -105.5(11) no 3_655 . 3_655
F4 F2 B1 F3 85.8(10) no 3_655 . .
F4 F2 B1 F3 49(3) no 3_655 . 3_655
F4 F2 B1 F4 174.3(13) no 3_655 . .
F4 F2 B1 F4 0.0(9) no 3_655 . 3_655
B1 F2 F4 F1 59.1(8) no . 3_655 3_655
B1 F2 F4 F3 -52.8(8) no . 3_655 .
B1 F2 F4 B1 0.0(5) no . 3_655 .
F3 F3 F4 F1 54.4(10) no 3_655 3_655 3_655
F3 F3 F4 F2 125.7(9) no 3_655 3_655 .
F3 F3 F4 B1 64.9(8) no 3_655 3_655 .
F4 F3 F3 F4 -101.8(8) no 3_655 3_655 .
F4 F3 F3 B1 -50.9(8) no 3_655 3_655 .
F3 F3 B1 F1 153.3(7) no 3_655 . .
F3 F3 B1 F1 -66.4(17) no 3_655 . 3_655
F3 F3 B1 F2 -162.9(7) no 3_655 . .
F3 F3 B1 F2 40.9(16) no 3_655 . 3_655
F3 F3 B1 F3 0.0(7) no 3_655 . 3_655
F3 F3 B1 F4 86.9(8) no 3_655 . .
F3 F3 B1 F4 -89.4(8) no 3_655 . 3_655
B1 F3 F3 F4 -50.9(4) no . 3_655 .
B1 F3 F3 B1 0.0 no . 3_655 .
F4 F3 B1 F1 -117.3(9) no 3_655 . .
F4 F3 B1 F1 23.0(15) no 3_655 . 3_655
F4 F3 B1 F2 -73.5(9) no 3_655 . .
F4 F3 B1 F2 130.2(17) no 3_655 . 3_655
F4 F3 B1 F3 89.4(9) no 3_655 . 3_655
F4 F3 B1 F4 176.3(10) no 3_655 . .
F4 F3 B1 F4 0.0(9) no 3_655 . 3_655
B1 F3 F4 F1 -10.5(7) no . 3_655 3_655
B1 F3 F4 F2 60.8(8) no . 3_655 .
B1 F3 F4 B1 -0.0(4) no . 3_655 .
F1 F4 B1 F1 0.0(11) no . . .
F1 F4 B1 F1 -93.7(14) no . . 3_655
F1 F4 B1 F2 9.6(13) no . . .
F1 F4 B1 F2 -99.2(13) no . . 3_655
F1 F4 B1 F3 100.6(11) no . . .
F1 F4 B1 F3 168.1(12) no . . 3_655
F2 F4 B1 F1 99.2(12) no 3_655 . .
F2 F4 B1 F1 5.5(12) no 3_655 . 3_655
F2 F4 B1 F2 108.8(13) no 3_655 . .
F2 F4 B1 F2 0.0(10) no 3_655 . 3_655
F2 F4 B1 F3 -160.2(11) no 3_655 . .
F2 F4 B1 F3 -92.7(10) no 3_655 . 3_655
F3 F4 B1 F1 -168.1(8) no 3_655 . .
F3 F4 B1 F1 98.2(8) no 3_655 . 3_655
F3 F4 B1 F2 -158.5(10) no 3_655 . .
F3 F4 B1 F2 92.7(6) no 3_655 . 3_655
F3 F4 B1 F3 -67.6(8) no 3_655 . .
F3 F4 B1 F3 0.0(6) no 3_655 . 3_655
F6 F5 F6 F5 8(2) no . 2_556 2_556
F6 F5 F6 F6 0.0(12) no . 2_556 .
F6 F5 F6 F7 106.7(19) no . 2_556 2_556
F6 F5 F6 B2 66.0(16) no . 2_556 .
F6 F5 F6 F5 -7.1(18) no 2_556 . 2_556
F6 F5 F6 F6 0.0(11) no 2_556 . 2_556
F6 F5 F6 F7 -108.7(19) no 2_556 . .
F6 F5 F6 B2 -62.5(15) no 2_556 . .
F6 F5 F8 F7 15(2) no . . .
F6 F5 F8 F7 -74(3) no . . 2_556
F6 F5 F8 B2 -32(2) no . . .
F8 F5 F6 F5 85(2) no . . 2_556
F8 F5 F6 F6 92.6(16) no . . 2_556
F8 F5 F6 F7 -16(2) no . . .
F8 F5 F6 B2 30.0(16) no . . .
F6 F5 B2 F5 -44.7(19) no . . 2_556
F6 F5 B2 F6 0.0(17) no . . .
F6 F5 B2 F6 -84(2) no . . 2_556
F6 F5 B2 F7 64.5(19) no . . .
F6 F5 B2 F7 -142.4(19) no . . 2_556
F6 F5 B2 F8 143(2) no . . .
B2 F5 F6 F5 55.4(15) no . . 2_556
B2 F5 F6 F6 62.5(11) no . . 2_556
B2 F5 F6 F7 -46.2(10) no . . .
B2 F5 F6 B2 0.0(3) no . . .
F6 F5 F8 F7 85.8(17) no 2_556 . .
F6 F5 F8 F7 -3.5(16) no 2_556 . 2_556
F6 F5 F8 B2 38.3(15) no 2_556 . .
F8 F5 F6 F5 -94.8(19) no . 2_556 2_556
F8 F5 F6 F6 -102.8(14) no . 2_556 .
F8 F5 F6 F7 3.9(17) no . 2_556 2_556
F8 F5 F6 B2 -36.8(12) no . 2_556 .
F6 F5 B2 F5 39.8(15) no 2_556 . 2_556
F6 F5 B2 F6 84.5(18) no 2_556 . .
F6 F5 B2 F6 0.0(14) no 2_556 . 2_556
F6 F5 B2 F7 148.9(16) no 2_556 . .
F6 F5 B2 F7 -58.0(17) no 2_556 . 2_556
F6 F5 B2 F8 -132.5(16) no 2_556 . .
B2 F5 F6 F5 -58.0(16) no . 2_556 2_556
B2 F5 F6 F6 -66.0(11) no . 2_556 .
B2 F5 F6 F7 40.7(9) no . 2_556 2_556
B2 F5 F6 B2 0.0(3) no . 2_556 .
F8 F5 B2 F5 172.3(7) no . . 2_556
F8 F5 B2 F6 -143.0(12) no . . .
F8 F5 B2 F6 132.5(10) no . . 2_556
F8 F5 B2 F7 -78.5(9) no . . .
F8 F5 B2 F7 74.6(10) no . . 2_556
F8 F5 B2 F8 0.0(6) no . . .
B2 F5 F8 F7 47.5(5) no . . .
B2 F5 F8 F7 -41.9(5) no . . 2_556
B2 F5 F8 B2 0.00(7) no . . .
F5 F6 F6 F5 -171(3) no . 2_556 2_556
F5 F6 F6 F5 0.0(12) no . 2_556 .
F5 F6 F6 F7 -86(3) no . 2_556 2_556
F5 F6 F6 B2 -85.7(19) no . 2_556 .
F5 F6 F7 F8 15(2) no . . .
F5 F6 F7 F8 107(2) no . . 2_556
F5 F6 F7 B2 61.1(18) no . . .
F5 F6 B2 F5 0.0(13) no . . .
F5 F6 B2 F5 123(2) no . . 2_556
F5 F6 B2 F6 66.2(15) no . . 2_556
F5 F6 B2 F7 -112.9(18) no . . .
F5 F6 B2 F7 68(3) no . . 2_556
F5 F6 B2 F8 -39.0(19) no . . .
F5 F6 B2 F8 172.7(15) no . . 2_556
F5 F6 F6 F5 0.0(12) no 2_556 2_556 2_556
F5 F6 F6 F5 171(3) no 2_556 2_556 .
F5 F6 F6 F7 85(3) no 2_556 2_556 2_556
F5 F6 F6 B2 85.7(19) no 2_556 2_556 .
F5 F6 F7 F8 -96.1(17) no 2_556 . .
F5 F6 F7 F8 -3.8(16) no 2_556 . 2_556
F5 F6 F7 B2 -50.2(14) no 2_556 . .
F5 F6 B2 F5 -122.7(18) no 2_556 . .
F5 F6 B2 F5 0.0(10) no 2_556 . 2_556
F5 F6 B2 F6 -56.4(12) no 2_556 . 2_556
F5 F6 B2 F7 124.4(15) no 2_556 . .
F5 F6 B2 F7 -55(3) no 2_556 . 2_556
F5 F6 B2 F8 -161.7(12) no 2_556 . .
F5 F6 B2 F8 50.0(15) no 2_556 . 2_556
F6 F6 F7 F8 -45(3) no 2_556 . .
F6 F6 F7 F8 47(3) no 2_556 . 2_556
F6 F6 F7 B2 0.8(18) no 2_556 . .
F7 F6 F6 F5 -86(2) no . 2_556 2_556
F7 F6 F6 F5 85(2) no . 2_556 .
F7 F6 F6 F7 -1(4) no . 2_556 2_556
F7 F6 F6 B2 -0.7(17) no . 2_556 .
F6 F6 B2 F5 -66.2(19) no 2_556 . .
F6 F6 B2 F5 56.4(18) no 2_556 . 2_556
F6 F6 B2 F6 0.0(17) no 2_556 . 2_556
F6 F6 B2 F7 -179(2) no 2_556 . .
F6 F6 B2 F7 1(3) no 2_556 . 2_556
F6 F6 B2 F8 -105.2(19) no 2_556 . .
F6 F6 B2 F8 106.4(18) no 2_556 . 2_556
B2 F6 F6 F5 -85.7(15) no . 2_556 2_556
B2 F6 F6 F5 85.7(15) no . 2_556 .
B2 F6 F6 F7 -0.7(16) no . 2_556 2_556
B2 F6 F6 B2 0.0 no . 2_556 .
F7 F6 B2 F5 112.9(14) no . . .
F7 F6 B2 F5 -124.4(11) no . . 2_556
F7 F6 B2 F6 179.1(12) no . . 2_556
F7 F6 B2 F7 -0.0(5) no . . .
F7 F6 B2 F7 -179.5(16) no . . 2_556
F7 F6 B2 F8 73.9(9) no . . .
F7 F6 B2 F8 -74.4(10) no . . 2_556
B2 F6 F7 F8 -45.9(9) no . . .
B2 F6 F7 F8 46.4(9) no . . 2_556
B2 F6 F7 B2 -0.000(12) no . . .
F6 F7 F8 F5 -10.6(13) no . . .
F6 F7 F8 F7 68.3(13) no . . 2_556
F6 F7 F8 B2 45.2(12) no . . .
F6 F7 F8 F5 2.9(11) no . 2_556 2_556
F6 F7 F8 F7 -68.9(11) no . 2_556 2_556
F6 F7 F8 B2 -45.7(11) no . 2_556 .
F6 F7 B2 F5 -45.0(16) no . . .
F6 F7 B2 F5 46.8(17) no . . 2_556
F6 F7 B2 F6 0.0(16) no . . .
F6 F7 B2 F6 -1.3(17) no . . 2_556
F6 F7 B2 F7 179.5(16) no . . 2_556
F6 F7 B2 F8 -116.9(16) no . . .
F6 F7 B2 F8 116.0(16) no . . 2_556
F8 F7 F8 F5 88.5(6) no . 2_556 2_556
F8 F7 F8 F7 16.8(6) no . 2_556 2_556
F8 F7 F8 B2 39.9(5) no . 2_556 .
F8 F7 F8 F5 -95.6(6) no 2_556 . .
F8 F7 F8 F7 -16.7(6) no 2_556 . 2_556
F8 F7 F8 B2 -39.9(5) no 2_556 . .
F8 F7 B2 F5 72.0(5) no . . .
F8 F7 B2 F5 163.7(11) no . . 2_556
F8 F7 B2 F6 116.9(7) no . . .
F8 F7 B2 F6 115.7(8) no . . 2_556
F8 F7 B2 F7 -63.5(9) no . . 2_556
F8 F7 B2 F8 0.0(5) no . . .
F8 F7 B2 F8 -127.0(9) no . . 2_556
B2 F7 F8 F5 -55.7(8) no . . .
B2 F7 F8 F7 23.1(7) no . . 2_556
B2 F7 F8 B2 0.0(7) no . . .
F8 F7 B2 F5 -161.0(10) no 2_556 . .
F8 F7 B2 F5 -69.2(6) no 2_556 . 2_556
F8 F7 B2 F6 -116.0(7) no 2_556 . .
F8 F7 B2 F6 -117.3(8) no 2_556 . 2_556
F8 F7 B2 F7 63.5(9) no 2_556 . 2_556
F8 F7 B2 F8 127.0(9) no 2_556 . .
F8 F7 B2 F8 0.0(5) no 2_556 . 2_556
B2 F7 F8 F5 48.6(8) no . 2_556 2_556
B2 F7 F8 F7 -23.2(7) no . 2_556 2_556
B2 F7 F8 B2 0.0(7) no . 2_556 .
F5 F8 B2 F5 0.0(9) no . . .
F5 F8 B2 F6 29.9(11) no . . .
F5 F8 B2 F6 -41.8(11) no . . 2_556
F5 F8 B2 F7 100.7(10) no . . .
F5 F8 B2 F7 -112.9(10) no . . 2_556
F5 F8 B2 F8 173.9(9) no . . 2_556
F7 F8 B2 F5 -100.7(7) no . . .
F7 F8 B2 F6 -70.7(5) no . . .
F7 F8 B2 F6 -142.5(10) no . . 2_556
F7 F8 B2 F7 0.0(5) no . . .
F7 F8 B2 F7 146.4(10) no . . 2_556
F7 F8 B2 F8 73.3(8) no . . 2_556
F7 F8 B2 F5 112.9(7) no 2_556 . .
F7 F8 B2 F6 142.8(10) no 2_556 . .
F7 F8 B2 F6 71.1(5) no 2_556 . 2_556
F7 F8 B2 F7 -146.4(10) no 2_556 . .
F7 F8 B2 F7 0.0(4) no 2_556 . 2_556
F7 F8 B2 F8 -73.2(8) no 2_556 . 2_556
S1 C1 C2 S2 62.6(8) no . . .
S1 C3 C4 S2 -3.3(7) no . . .
S1 C3 C4 S4 179.7(3) no . . .
S3 C3 C4 S2 176.1(3) no . . .
S3 C3 C4 S4 -0.9(5) no . . .
S3 C5 C6 S5 1.8(5) no . . .
S3 C5 C6 S6 178.5(2) no . . .
S4 C5 C6 S5 -176.1(2) no . . .
S4 C5 C6 S6 0.5(5) no . . .
S5 C7 C8 S6 1.7(5) no . . .
S5 C7 C8 S8 -179.2(3) no . . .
S7 C7 C8 S6 178.5(3) no . . .
S7 C7 C8 S8 -2.3(5) no . . .
S7 C9 C10 O1 56.2(5) no . . .
S7 C9 C10 C11 178.1(3) no . . .
S8 C12 C13 O2 62.6(4) no . . .
S8 C12 C13 C14 -175.6(3) no . . .
